data_7036659
loop_
_publ_author_name
'Giffin, Kaitie A.'
'Korobkov, Ilia'
'Baker, R. Tom'

_publ_section_title
;
 Br\/onsted acid-promoted C-F bond activation in [P,S]-ligated neutral and
 anionic perfluoronickelacyclopentanes.
;
_journal_issue 45
_journal_name_full 'Dalton transactions (Cambridge, England : 2003)'
_journal_page_first 19587
_journal_page_last 19596
_journal_paper_doi 10.1039/c5dt02912k
_journal_volume 44
_journal_year 2015
_chemical_formula_sum 'C38 H32 Ni P2 S2'
_chemical_formula_weight 673.40
_chemical_name_systematic '[1,2,4-(S),(Ph2P),Me(C6H3)]2Ni'
_space_group_crystal_system monoclinic
_space_group_IT_number 14
_space_group_name_Hall '-P 2yn'
_space_group_name_H-M_alt 'P 1 21/n 1'
_symmetry_space_group_name_Hall '-P 2yn'
_symmetry_space_group_name_H-M 'P 1 21/n 1'
_atom_sites_solution_hydrogens geom
_audit_creation_method SHELXL-2013
_audit_update_record
;
2015-07-22 deposited with the CCDC.
2015-09-15 downloaded from the CCDC.
;
_cell_angle_alpha 90
_cell_angle_beta 105.534(10)
_cell_angle_gamma 90
_cell_formula_units_Z 4
_cell_length_a 12.478(2)
_cell_length_b 14.166(3)
_cell_length_c 18.643(3)
_cell_measurement_reflns_used 8068
_cell_measurement_temperature 200(2)
_cell_measurement_theta_max 24.70
_cell_measurement_theta_min 2.22
_cell_volume 3175.0(10)
_computing_cell_refinement 'APEX II, Bruker (2009)'
_computing_data_collection 'APEX II, Bruker (2009)'
_computing_data_reduction 'XPREP, Bruker (2009)'
_computing_molecular_graphics 'SHELXTL, Bruker (2004)'
_computing_publication_material 'SHELXTL, Bruker (2004)'
_computing_structure_refinement 'SHELXL-2013 (Sheldrick, 2013)'
_computing_structure_solution 'SHELXS-03 (Sheldrick, 2003)'
_diffrn_ambient_temperature 200(2)
_diffrn_measured_fraction_theta_full 0.939
_diffrn_measured_fraction_theta_max 0.983
_diffrn_measurement_device_type 'Bruker APEX-II CCD'
_diffrn_measurement_method '\f and \w scans'
_diffrn_radiation_type MoK\a
_diffrn_radiation_wavelength 0.71073
_diffrn_reflns_av_R_equivalents 0.0761
_diffrn_reflns_av_unetI/netI 0.0582
_diffrn_reflns_laue_measured_fraction_full 0.939
_diffrn_reflns_laue_measured_fraction_max 0.983
_diffrn_reflns_limit_h_max 14
_diffrn_reflns_limit_h_min -14
_diffrn_reflns_limit_k_max 16
_diffrn_reflns_limit_k_min -16
_diffrn_reflns_limit_l_max 21
_diffrn_reflns_limit_l_min -22
_diffrn_reflns_number 38294
_diffrn_reflns_point_group_measured_fraction_full 0.939
_diffrn_reflns_point_group_measured_fraction_max 0.983
_diffrn_reflns_theta_full 25.242
_diffrn_reflns_theta_max 24.829
_diffrn_reflns_theta_min 1.768
_exptl_absorpt_coefficient_mu 0.871
_exptl_absorpt_correction_T_max 0.7451
_exptl_absorpt_correction_T_min 0.6219
_exptl_absorpt_correction_type multi-scan
_exptl_absorpt_process_details 'SADABS, Bruker (2003)'
_exptl_crystal_colour green
_exptl_crystal_density_diffrn 1.409
_exptl_crystal_density_meas ?
_exptl_crystal_description block
_exptl_crystal_F_000 1400
_exptl_crystal_size_max 0.080
_exptl_crystal_size_mid 0.020
_exptl_crystal_size_min 0.020
_refine_diff_density_max 0.379
_refine_diff_density_min -0.335
_refine_diff_density_rms 0.064
_refine_ls_extinction_method none
_refine_ls_goodness_of_fit_ref 1.009
_refine_ls_hydrogen_treatment constr
_refine_ls_matrix_type full
_refine_ls_number_parameters 388
_refine_ls_number_reflns 5385
_refine_ls_number_restraints 0
_refine_ls_restrained_S_all 1.009
_refine_ls_R_factor_all 0.0729
_refine_ls_R_factor_gt 0.0387
_refine_ls_shift/su_max 0.001
_refine_ls_shift/su_mean 0.000
_refine_ls_structure_factor_coef Fsqd
_refine_ls_weighting_details 'w=1/[\s^2^(Fo^2^)+(0.0465P)^2^] where P=(Fo^2^+2Fc^2^)/3'
_refine_ls_weighting_scheme calc
_refine_ls_wR_factor_gt 0.0811
_refine_ls_wR_factor_ref 0.0910
_reflns_Friedel_coverage 0.000
_reflns_number_gt 3754
_reflns_number_total 5385
_reflns_threshold_expression 'I > 2\s(I)'
_cod_data_source_file c5dt02912k2.cif
_cod_data_source_block tb123
_cod_depositor_comments
;
The following automatic conversions were performed:

'_exptl_crystal_density_meas' value 'n/a' was changed to '?' - the
value is perceived as not measured.

Automatic conversion script
Id: cif_fix_values 3271 2015-04-21 07:52:19Z andrius 

 Adding full bibliography for 7036657--7036663.cif.
;
_cod_original_cell_volume 3174.9(10)
_cod_database_code 7036659
_shelx_space_group_comment
; 
The symmetry employed for this shelxl refinement is uniquely defined 
by the following loop, which should always be used as a source of 
symmetry information in preference to the above space-group names. 
They are only intended as comments. 
;
_shelx_estimated_absorpt_t_min 0.934
_shelx_estimated_absorpt_t_max 0.983
_shelxl_version_number 2013-4

loop_
_space_group_symop_operation_xyz
'x, y, z'
'-x+1/2, y+1/2, -z+1/2'
'-x, -y, -z'
'x-1/2, -y-1/2, z-1/2'

loop_
_atom_site_label
_atom_site_type_symbol
_atom_site_fract_x
_atom_site_fract_y
_atom_site_fract_z
_atom_site_U_iso_or_equiv
_atom_site_adp_type
_atom_site_occupancy
_atom_site_site_symmetry_order
_atom_site_calc_flag
_atom_site_refinement_flags_posn
_atom_site_refinement_flags_adp
Ni1 Ni 0.99779(3) 0.61843(3) 0.73526(2) 0.02411(12) Uani 1 1 d . .
S1 S 0.88455(7) 0.59964(6) 0.62500(4) 0.0332(2) Uani 1 1 d . .
S2 S 1.11095(7) 0.63707(6) 0.84521(4) 0.0312(2) Uani 1 1 d . .
P1 P 0.87465(6) 0.71009(5) 0.76249(4) 0.02249(19) Uani 1 1 d . .
P2 P 1.11892(6) 0.52555(5) 0.70742(4) 0.0238(2) Uani 1 1 d . .
C1 C 0.7812(2) 0.6876(2) 0.61567(16) 0.0284(7) Uani 1 1 d . .
C2 C 0.7012(3) 0.7018(2) 0.54789(16) 0.0379(9) Uani 1 1 d . .
H2A H 0.7023 0.6642 0.5059 0.045 Uiso 1 1 calc R U
C3 C 0.6205(3) 0.7705(3) 0.54186(18) 0.0421(9) Uani 1 1 d . .
H3A H 0.5672 0.7790 0.4952 0.051 Uiso 1 1 calc R U
C4 C 0.6140(3) 0.8278(2) 0.60120(18) 0.0354(8) Uani 1 1 d . .
C5 C 0.6938(2) 0.8132(2) 0.66865(16) 0.0289(7) Uani 1 1 d . .
H5A H 0.6922 0.8510 0.7105 0.035 Uiso 1 1 calc R U
C6 C 0.7757(2) 0.7443(2) 0.67580(15) 0.0241(7) Uani 1 1 d . .
C7 C 0.5253(3) 0.9022(2) 0.5939(2) 0.0511(10) Uani 1 1 d . .
H7A H 0.4773 0.9025 0.5428 0.077 Uiso 1 1 calc R U
H7B H 0.5604 0.9642 0.6056 0.077 Uiso 1 1 calc R U
H7C H 0.4806 0.8882 0.6285 0.077 Uiso 1 1 calc R U
C8 C 0.9130(2) 0.8160(2) 0.81971(15) 0.0239(7) Uani 1 1 d . .
C9 C 1.0168(2) 0.8578(2) 0.82730(16) 0.0264(7) Uani 1 1 d . .
H9A H 1.0683 0.8292 0.8046 0.032 Uiso 1 1 calc R U
C10 C 1.0455(3) 0.9401(2) 0.86745(16) 0.0321(8) Uani 1 1 d . .
H10A H 1.1161 0.9681 0.8715 0.039 Uiso 1 1 calc R U
C11 C 0.9729(3) 0.9817(2) 0.90147(16) 0.0350(8) Uani 1 1 d . .
H11A H 0.9935 1.0381 0.9293 0.042 Uiso 1 1 calc R U
C12 C 0.8690(3) 0.9414(2) 0.89530(17) 0.0350(8) Uani 1 1 d . .
H12A H 0.8182 0.9703 0.9185 0.042 Uiso 1 1 calc R U
C13 C 0.8404(3) 0.8586(2) 0.85485(16) 0.0297(8) Uani 1 1 d . .
H13A H 0.7700 0.8306 0.8511 0.036 Uiso 1 1 calc R U
C14 C 0.7917(2) 0.64133(19) 0.81023(15) 0.0226(7) Uani 1 1 d . .
C15 C 0.8236(3) 0.6321(2) 0.88719(17) 0.0373(8) Uani 1 1 d . .
H15A H 0.8879 0.6642 0.9155 0.045 Uiso 1 1 calc R U
C16 C 0.7629(3) 0.5769(2) 0.92279(18) 0.0420(9) Uani 1 1 d . .
H16A H 0.7852 0.5717 0.9755 0.050 Uiso 1 1 calc R U
C17 C 0.6705(3) 0.5294(2) 0.88270(17) 0.0344(8) Uani 1 1 d . .
H17A H 0.6292 0.4912 0.9077 0.041 Uiso 1 1 calc R U
C18 C 0.6373(3) 0.5367(2) 0.80640(17) 0.0371(8) Uani 1 1 d . .
H18A H 0.5736 0.5034 0.7786 0.044 Uiso 1 1 calc R U
C19 C 0.6970(3) 0.5926(2) 0.77039(17) 0.0341(8) Uani 1 1 d . .
H19A H 0.6734 0.5982 0.7177 0.041 Uiso 1 1 calc R U
C20 C 1.2146(2) 0.5499(2) 0.85424(16) 0.0261(7) Uani 1 1 d . .
C21 C 1.2925(3) 0.5331(2) 0.92227(16) 0.0297(8) Uani 1 1 d . .
H21A H 1.2924 0.5710 0.9643 0.036 Uiso 1 1 calc R U
C22 C 1.3697(2) 0.4614(2) 0.92884(16) 0.0299(8) Uani 1 1 d . .
H22A H 1.4208 0.4506 0.9760 0.036 Uiso 1 1 calc R U
C23 C 1.3756(3) 0.4047(2) 0.86923(17) 0.0300(8) Uani 1 1 d . .
C24 C 1.2988(2) 0.4228(2) 0.80099(16) 0.0280(7) Uani 1 1 d . .
H24A H 1.3001 0.3853 0.7589 0.034 Uiso 1 1 calc R U
C25 C 1.2205(2) 0.4946(2) 0.79340(15) 0.0236(7) Uani 1 1 d . .
C26 C 1.4578(3) 0.3249(2) 0.87852(18) 0.0430(9) Uani 1 1 d . .
H26A H 1.5039 0.3233 0.9301 0.064 Uiso 1 1 calc R U
H26B H 1.5053 0.3345 0.8449 0.064 Uiso 1 1 calc R U
H26C H 1.4177 0.2650 0.8666 0.064 Uiso 1 1 calc R U
C27 C 1.1956(2) 0.5874(2) 0.65141(16) 0.0263(7) Uani 1 1 d . .
C28 C 1.2932(3) 0.6360(2) 0.68592(18) 0.0364(8) Uani 1 1 d . .
H28A H 1.3216 0.6341 0.7385 0.044 Uiso 1 1 calc R U
C29 C 1.3483(3) 0.6868(2) 0.6436(2) 0.0516(10) Uani 1 1 d . .
H29A H 1.4143 0.7201 0.6673 0.062 Uiso 1 1 calc R U
C30 C 1.3084(3) 0.6894(3) 0.5674(2) 0.0536(11) Uani 1 1 d . .
H30A H 1.3478 0.7233 0.5385 0.064 Uiso 1 1 calc R U
C31 C 1.2116(3) 0.6432(3) 0.53289(19) 0.0486(10) Uani 1 1 d . .
H31A H 1.1835 0.6458 0.4803 0.058 Uiso 1 1 calc R U
C32 C 1.1544(3) 0.5924(2) 0.57491(17) 0.0383(9) Uani 1 1 d . .
H32A H 1.0870 0.5611 0.5510 0.046 Uiso 1 1 calc R U
C33 C 1.0779(2) 0.4118(2) 0.66253(15) 0.0254(7) Uani 1 1 d . .
C34 C 1.1315(3) 0.3694(2) 0.61512(19) 0.0426(9) Uani 1 1 d . .
H34A H 1.1862 0.4037 0.5990 0.051 Uiso 1 1 calc R U
C35 C 1.1066(3) 0.2774(2) 0.5906(2) 0.0492(10) Uani 1 1 d . .
H35A H 1.1449 0.2489 0.5585 0.059 Uiso 1 1 calc R U
C36 C 1.0266(3) 0.2278(2) 0.6127(2) 0.0437(9) Uani 1 1 d . .
H36A H 1.0100 0.1645 0.5966 0.052 Uiso 1 1 calc R U
C37 C 0.9708(3) 0.2700(2) 0.65849(19) 0.0415(9) Uani 1 1 d . .
H37A H 0.9148 0.2360 0.6734 0.050 Uiso 1 1 calc R U
C38 C 0.9955(3) 0.3618(2) 0.68294(17) 0.0345(8) Uani 1 1 d . .
H38A H 0.9557 0.3906 0.7140 0.041 Uiso 1 1 calc R U

loop_
_atom_site_aniso_label
_atom_site_aniso_U_11
_atom_site_aniso_U_22
_atom_site_aniso_U_33
_atom_site_aniso_U_23
_atom_site_aniso_U_13
_atom_site_aniso_U_12
Ni1 0.0203(2) 0.0310(2) 0.0216(2) -0.00452(17) 0.00668(16) 0.00126(18)
S1 0.0248(5) 0.0476(5) 0.0261(4) -0.0121(4) 0.0050(3) 0.0004(4)
S2 0.0312(5) 0.0372(5) 0.0232(4) -0.0073(3) 0.0040(3) 0.0077(4)
P1 0.0196(4) 0.0292(5) 0.0185(4) -0.0011(3) 0.0048(3) 0.0010(4)
P2 0.0213(4) 0.0287(5) 0.0221(4) -0.0049(3) 0.0072(3) 0.0002(4)
C1 0.0201(17) 0.0399(19) 0.0256(17) 0.0005(14) 0.0067(13) -0.0060(15)
C2 0.031(2) 0.060(2) 0.0215(18) -0.0006(16) 0.0041(14) -0.0058(18)
C3 0.030(2) 0.064(2) 0.0275(19) 0.0152(17) -0.0020(15) -0.0023(19)
C4 0.0284(19) 0.039(2) 0.036(2) 0.0116(16) 0.0040(15) -0.0043(16)
C5 0.0293(18) 0.0306(18) 0.0269(17) 0.0028(14) 0.0075(14) 0.0004(15)
C6 0.0211(17) 0.0306(18) 0.0208(16) 0.0015(13) 0.0060(13) -0.0050(15)
C7 0.038(2) 0.048(2) 0.057(2) 0.0143(18) -0.0053(18) 0.0069(19)
C8 0.0217(17) 0.0291(17) 0.0192(16) 0.0024(13) 0.0025(13) 0.0021(14)
C9 0.0246(17) 0.0286(18) 0.0283(17) 0.0038(13) 0.0111(13) 0.0022(15)
C10 0.0247(18) 0.0312(19) 0.0381(19) 0.0044(15) 0.0044(15) -0.0022(16)
C11 0.047(2) 0.0269(18) 0.0272(18) -0.0003(14) 0.0035(15) -0.0002(17)
C12 0.039(2) 0.0346(19) 0.0327(19) -0.0040(15) 0.0126(15) 0.0052(17)
C13 0.0238(17) 0.0347(19) 0.0322(18) -0.0032(14) 0.0103(14) 0.0001(15)
C14 0.0221(16) 0.0253(17) 0.0222(16) -0.0009(12) 0.0089(13) 0.0028(14)
C15 0.0268(18) 0.057(2) 0.0250(18) 0.0057(16) 0.0013(14) -0.0097(17)
C16 0.038(2) 0.061(2) 0.0250(18) 0.0063(17) 0.0053(15) -0.0110(19)
C17 0.040(2) 0.0353(19) 0.0318(19) 0.0011(15) 0.0162(16) -0.0092(17)
C18 0.042(2) 0.034(2) 0.035(2) -0.0093(15) 0.0100(16) -0.0143(17)
C19 0.042(2) 0.0373(19) 0.0216(17) -0.0088(14) 0.0069(15) -0.0102(17)
C20 0.0271(18) 0.0263(17) 0.0265(17) 0.0012(13) 0.0098(14) -0.0065(14)
C21 0.037(2) 0.0317(19) 0.0185(16) -0.0009(13) 0.0045(14) -0.0009(16)
C22 0.0264(18) 0.0347(19) 0.0265(18) 0.0082(14) 0.0036(13) -0.0028(16)
C23 0.0252(18) 0.0284(18) 0.039(2) 0.0049(15) 0.0131(15) 0.0019(15)
C24 0.0282(18) 0.0297(18) 0.0290(18) -0.0001(14) 0.0126(14) -0.0015(15)
C25 0.0212(17) 0.0261(17) 0.0246(16) 0.0002(13) 0.0079(13) -0.0025(14)
C26 0.042(2) 0.037(2) 0.048(2) 0.0031(17) 0.0087(17) 0.0082(18)
C27 0.0236(17) 0.0285(18) 0.0300(19) -0.0038(13) 0.0126(14) 0.0068(15)
C28 0.041(2) 0.036(2) 0.0349(19) -0.0022(15) 0.0150(16) -0.0037(17)
C29 0.055(3) 0.047(2) 0.056(3) 0.0027(19) 0.020(2) -0.017(2)
C30 0.065(3) 0.051(2) 0.056(3) 0.013(2) 0.035(2) -0.005(2)
C31 0.052(3) 0.065(3) 0.034(2) 0.0126(18) 0.0201(18) 0.009(2)
C32 0.032(2) 0.054(2) 0.030(2) -0.0005(16) 0.0107(15) 0.0007(18)
C33 0.0218(17) 0.0311(18) 0.0224(16) -0.0049(13) 0.0043(13) 0.0014(14)
C34 0.036(2) 0.046(2) 0.054(2) -0.0206(18) 0.0253(17) -0.0134(18)
C35 0.047(2) 0.044(2) 0.064(3) -0.0277(19) 0.0271(19) -0.009(2)
C36 0.035(2) 0.036(2) 0.058(2) -0.0134(18) 0.0097(18) -0.0049(18)
C37 0.035(2) 0.035(2) 0.057(2) -0.0005(17) 0.0166(17) -0.0074(17)
C38 0.036(2) 0.038(2) 0.0352(19) -0.0038(15) 0.0182(15) -0.0012(17)

loop_
_atom_type_symbol
_atom_type_description
_atom_type_scat_dispersion_real
_atom_type_scat_dispersion_imag
_atom_type_scat_source
C C 0.0033 0.0016 'International Tables Vol C Tables 4.2.6.8 and 6.1.1.4'
H H 0.0000 0.0000 'International Tables Vol C Tables 4.2.6.8 and 6.1.1.4'
P P 0.1023 0.0942 'International Tables Vol C Tables 4.2.6.8 and 6.1.1.4'
S S 0.1246 0.1234 'International Tables Vol C Tables 4.2.6.8 and 6.1.1.4'
Ni Ni 0.3393 1.1124 'International Tables Vol C Tables 4.2.6.8 and 6.1.1.4'

loop_
_geom_angle_atom_site_label_1
_geom_angle_atom_site_label_2
_geom_angle_atom_site_label_3
_geom_angle
P2 Ni1 S2 88.91(3)
P2 Ni1 P1 179.21(4)
S2 Ni1 P1 91.64(3)
P2 Ni1 S1 91.01(3)
S2 Ni1 S1 179.91(4)
P1 Ni1 S1 88.45(3)
C1 S1 Ni1 106.18(10)
C20 S2 Ni1 106.26(10)
C14 P1 C6 103.76(13)
C14 P1 C8 104.39(13)
C6 P1 C8 108.01(13)
C14 P1 Ni1 108.97(9)
C6 P1 Ni1 107.84(10)
C8 P1 Ni1 122.36(10)
C25 P2 C27 105.88(13)
C25 P2 C33 103.66(13)
C27 P2 C33 106.75(13)
C25 P2 Ni1 107.59(10)
C27 P2 Ni1 110.65(10)
C33 P2 Ni1 121.16(10)
C2 C1 C6 117.8(3)
C2 C1 S1 121.0(2)
C6 C1 S1 121.2(2)
C3 C2 C1 120.2(3)
C2 C3 C4 122.8(3)
C3 C4 C5 116.9(3)
C3 C4 C7 122.2(3)
C5 C4 C7 120.9(3)
C4 C5 C6 121.2(3)
C5 C6 C1 121.3(3)
C5 C6 P1 125.3(2)
C1 C6 P1 113.1(2)
C13 C8 C9 118.2(3)
C13 C8 P1 122.0(2)
C9 C8 P1 119.9(2)
C10 C9 C8 120.8(3)
C11 C10 C9 120.5(3)
C10 C11 C12 120.1(3)
C13 C12 C11 119.2(3)
C12 C13 C8 121.2(3)
C15 C14 C19 118.0(3)
C15 C14 P1 120.9(2)
C19 C14 P1 121.0(2)
C16 C15 C14 120.6(3)
C15 C16 C17 120.5(3)
C16 C17 C18 120.2(3)
C17 C18 C19 119.6(3)
C18 C19 C14 121.0(3)
C21 C20 C25 117.8(3)
C21 C20 S2 121.4(2)
C25 C20 S2 120.8(2)
C22 C21 C20 120.4(3)
C21 C22 C23 122.6(3)
C22 C23 C24 116.9(3)
C22 C23 C26 121.5(3)
C24 C23 C26 121.5(3)
C25 C24 C23 121.2(3)
C24 C25 C20 121.1(3)
C24 C25 P2 124.9(2)
C20 C25 P2 114.0(2)
C32 C27 C28 119.2(3)
C32 C27 P2 120.6(2)
C28 C27 P2 120.1(2)
C29 C28 C27 120.0(3)
C30 C29 C28 120.5(3)
C29 C30 C31 120.0(3)
C30 C31 C32 120.1(3)
C27 C32 C31 120.1(3)
C34 C33 C38 118.5(3)
C34 C33 P2 123.6(2)
C38 C33 P2 117.7(2)
C33 C34 C35 121.0(3)
C36 C35 C34 119.9(3)
C35 C36 C37 119.6(3)
C36 C37 C38 120.5(3)
C33 C38 C37 120.5(3)

loop_
_geom_bond_atom_site_label_1
_geom_bond_atom_site_label_2
_geom_bond_distance
Ni1 P2 2.1692(9)
Ni1 S2 2.1713(9)
Ni1 P1 2.1731(9)
Ni1 S1 2.1764(9)
S1 C1 1.769(3)
S2 C20 1.763(3)
P1 C14 1.818(3)
P1 C6 1.818(3)
P1 C8 1.829(3)
P2 C25 1.811(3)
P2 C27 1.819(3)
P2 C33 1.825(3)
C1 C2 1.399(4)
C1 C6 1.395(4)
C2 C3 1.383(5)
C3 C4 1.391(4)
C4 C5 1.394(4)
C4 C7 1.508(5)
C5 C6 1.393(4)
C8 C13 1.390(4)
C8 C9 1.395(4)
C9 C10 1.380(4)
C10 C11 1.370(4)
C11 C12 1.393(4)
C12 C13 1.388(4)
C14 C15 1.389(4)
C14 C19 1.398(4)
C15 C16 1.376(4)
C16 C17 1.372(4)
C17 C18 1.375(4)
C18 C19 1.380(4)
C20 C21 1.397(4)
C20 C25 1.397(4)
C21 C22 1.382(4)
C22 C23 1.389(4)
C23 C24 1.396(4)
C23 C26 1.505(4)
C24 C25 1.392(4)
C27 C32 1.382(4)
C27 C28 1.397(4)
C28 C29 1.379(4)
C29 C30 1.375(5)
C30 C31 1.373(5)
C31 C32 1.393(4)
C33 C34 1.380(4)
C33 C38 1.383(4)
C34 C35 1.388(4)
C35 C36 1.372(5)
C36 C37 1.375(4)
C37 C38 1.385(4)

loop_
_geom_torsion_atom_site_label_1
_geom_torsion_atom_site_label_2
_geom_torsion_atom_site_label_3
_geom_torsion_atom_site_label_4
_geom_torsion
Ni1 S1 C1 C2 173.3(2)
Ni1 S1 C1 C6 -7.6(3)
C6 C1 C2 C3 0.4(5)
S1 C1 C2 C3 179.5(2)
C1 C2 C3 C4 -0.2(5)
C2 C3 C4 C5 0.1(5)
C2 C3 C4 C7 -179.7(3)
C3 C4 C5 C6 -0.1(5)
C7 C4 C5 C6 179.7(3)
C4 C5 C6 C1 0.3(5)
C4 C5 C6 P1 -173.1(2)
C2 C1 C6 C5 -0.4(4)
S1 C1 C6 C5 -179.5(2)
C2 C1 C6 P1 173.7(2)
S1 C1 C6 P1 -5.4(3)
C14 P1 C6 C5 74.3(3)
C8 P1 C6 C5 -36.1(3)
Ni1 P1 C6 C5 -170.2(2)
C14 P1 C6 C1 -99.6(2)
C8 P1 C6 C1 150.0(2)
Ni1 P1 C6 C1 15.9(2)
C14 P1 C8 C13 -36.8(3)
C6 P1 C8 C13 73.2(3)
Ni1 P1 C8 C13 -160.9(2)
C14 P1 C8 C9 145.0(2)
C6 P1 C8 C9 -105.1(2)
Ni1 P1 C8 C9 20.9(3)
C13 C8 C9 C10 -1.2(4)
P1 C8 C9 C10 177.1(2)
C8 C9 C10 C11 0.8(4)
C9 C10 C11 C12 -0.4(4)
C10 C11 C12 C13 0.4(5)
C11 C12 C13 C8 -0.8(4)
C9 C8 C13 C12 1.2(4)
P1 C8 C13 C12 -177.0(2)
C6 P1 C14 C15 -155.8(2)
C8 P1 C14 C15 -42.7(3)
Ni1 P1 C14 C15 89.5(2)
C6 P1 C14 C19 27.3(3)
C8 P1 C14 C19 140.3(2)
Ni1 P1 C14 C19 -87.4(2)
C19 C14 C15 C16 -0.4(5)
P1 C14 C15 C16 -177.4(3)
C14 C15 C16 C17 0.6(5)
C15 C16 C17 C18 -0.2(5)
C16 C17 C18 C19 -0.5(5)
C17 C18 C19 C14 0.7(5)
C15 C14 C19 C18 -0.3(5)
P1 C14 C19 C18 176.7(2)
Ni1 S2 C20 C21 -171.0(2)
Ni1 S2 C20 C25 8.4(3)
C25 C20 C21 C22 -2.4(4)
S2 C20 C21 C22 177.0(2)
C20 C21 C22 C23 1.3(5)
C21 C22 C23 C24 -0.2(5)
C21 C22 C23 C26 -177.8(3)
C22 C23 C24 C25 0.2(4)
C26 C23 C24 C25 177.8(3)
C23 C24 C25 C20 -1.3(4)
C23 C24 C25 P2 178.9(2)
C21 C20 C25 C24 2.4(4)
S2 C20 C25 C24 -177.0(2)
C21 C20 C25 P2 -177.8(2)
S2 C20 C25 P2 2.9(3)
C27 P2 C25 C24 -74.6(3)
C33 P2 C25 C24 37.6(3)
Ni1 P2 C25 C24 167.0(2)
C27 P2 C25 C20 105.5(2)
C33 P2 C25 C20 -142.3(2)
Ni1 P2 C25 C20 -12.8(2)
C25 P2 C27 C32 157.6(2)
C33 P2 C27 C32 47.6(3)
Ni1 P2 C27 C32 -86.1(3)
C25 P2 C27 C28 -26.9(3)
C33 P2 C27 C28 -136.9(2)
Ni1 P2 C27 C28 89.4(2)
C32 C27 C28 C29 -1.2(5)
P2 C27 C28 C29 -176.8(2)
C27 C28 C29 C30 -0.5(5)
C28 C29 C30 C31 1.5(6)
C29 C30 C31 C32 -0.9(6)
C28 C27 C32 C31 1.8(5)
P2 C27 C32 C31 177.4(2)
C30 C31 C32 C27 -0.8(5)
C25 P2 C33 C34 -89.1(3)
C27 P2 C33 C34 22.5(3)
Ni1 P2 C33 C34 150.2(2)
C25 P2 C33 C38 84.6(3)
C27 P2 C33 C38 -163.9(2)
Ni1 P2 C33 C38 -36.1(3)
C38 C33 C34 C35 -2.4(5)
P2 C33 C34 C35 171.1(3)
C33 C34 C35 C36 0.8(6)
C34 C35 C36 C37 0.8(6)
C35 C36 C37 C38 -0.7(5)
C34 C33 C38 C37 2.5(5)
P2 C33 C38 C37 -171.5(2)
C36 C37 C38 C33 -0.9(5)
